data_4121407
loop_
_publ_author_name
'Parker, Matthew F. L.'
'Osuna, S\'ilvia'
'Bollot, Guillaume'
'Vaddypally, Shivaiah'
'Zdilla, Michael J.'
'Houk, K. N.'
'Schafmeister, Christian E.'

_publ_section_title
;
 Acceleration of an Aromatic Claisen Rearrangement via a Designed
 Spiroligozyme Catalyst that Mimics the Ketosteroid Isomerase Catalytic
 Dyad.
;
_journal_issue 10
_journal_name_full 'Journal of the American Chemical Society'
_journal_page_first 3817
_journal_page_last 3827
_journal_paper_doi 10.1021/ja409214c
_journal_volume 136
_journal_year 2014
_chemical_absolute_configuration syn
_chemical_formula_moiety '[C27 H29 N4 O7] . 2 [H2 O]'
_chemical_formula_sum 'C27 H33 N4 O9'
_chemical_formula_weight 557.57
_chemical_name_systematic
;
 ?
;
_space_group_crystal_system orthorhombic
_space_group_IT_number 19
_space_group_name_Hall 'P 2ac 2ab'
_space_group_name_H-M_alt 'P 21 21 21'
_symmetry_space_group_name_Hall 'P 2ac 2ab'
_symmetry_space_group_name_H-M 'P 21 21 21'
_atom_sites_solution_hydrogens mixed
_atom_sites_solution_primary direct
_audit_creation_method SHELXL-2013
_cell_angle_alpha 90
_cell_angle_beta 90
_cell_angle_gamma 90
_cell_formula_units_Z 4
_cell_length_a 6.1661(4)
_cell_length_b 15.0421(9)
_cell_length_c 29.2010(17)
_cell_measurement_reflns_used 9797
_cell_measurement_temperature 100(2)
_cell_measurement_theta_max 27.892
_cell_measurement_theta_min 2.79
_cell_volume 2708.4(3)
_computing_cell_refinement 'CELL_NOW (Sheldrick, 2008), SAINT (Bruker AXS)'
_computing_data_collection 'COSMO (Bruker AXS)'
_computing_data_reduction 'TWINABS (Bruker AXS)'
_computing_publication_material 'APEX2 (Bruker AXS)'
_computing_structure_refinement 'SHELXL-2013 (Sheldrick, 2013)'
_computing_structure_solution 'SHELXL-2013 (Sheldrick, 2013)'
_diffrn_ambient_temperature 100(2)
_diffrn_detector_area_resol_mean 8.333
_diffrn_measured_fraction_theta_full 0.914
_diffrn_measured_fraction_theta_max 0.937
_diffrn_measurement_device_type 'Bruker KAPPA APEX II DUO'
_diffrn_measurement_method 'omega scans'
_diffrn_radiation_type MoK\a
_diffrn_radiation_wavelength 0.71073
_diffrn_reflns_av_unetI/netI 0.0336
_diffrn_reflns_Laue_measured_fraction_full 0.914
_diffrn_reflns_Laue_measured_fraction_max 0.937
_diffrn_reflns_limit_h_max 7
_diffrn_reflns_limit_h_min -7
_diffrn_reflns_limit_k_max 17
_diffrn_reflns_limit_k_min 0
_diffrn_reflns_limit_l_max 34
_diffrn_reflns_limit_l_min 0
_diffrn_reflns_number 9302
_diffrn_reflns_point_group_measured_fraction_full 0.890
_diffrn_reflns_point_group_measured_fraction_max 0.912
_diffrn_reflns_theta_full 25.242
_diffrn_reflns_theta_max 25.027
_diffrn_reflns_theta_min 1.395
_diffrn_source 'sealed tube'
_exptl_absorpt_coefficient_mu 0.104
_exptl_absorpt_correction_T_max 0.745620
_exptl_absorpt_correction_T_min 0.598358
_exptl_absorpt_correction_type multi-scan
_exptl_absorpt_process_details
;
 14939 Corrected reflections written to file
 Reflections merged according to point-group 2/m   
 Single reflections that also occur in composites not omitted
 Minimum and maximum apparent transmission:  0.598358  0.745620
 Additional spherical absorption correction applied with mu*r =  0.2000
;
_exptl_crystal_colour colorless
_exptl_crystal_density_diffrn 1.367
_exptl_crystal_description needle
_exptl_crystal_F_000 1180
_exptl_crystal_size_max 0.240
_exptl_crystal_size_mid 0.080
_exptl_crystal_size_min 0.024
_refine_diff_density_max 0.306
_refine_diff_density_min -0.199
_refine_diff_density_rms 0.041
_refine_ls_abs_structure_details
;
 Classical Flack method preferred over Parsons because s.u. lower.
;
_refine_ls_abs_structure_Flack -0.5(8)
_refine_ls_extinction_method none
_refine_ls_goodness_of_fit_ref 1.016
_refine_ls_hydrogen_treatment mixed
_refine_ls_matrix_type full
_refine_ls_number_parameters 406
_refine_ls_number_reflns 9302
_refine_ls_number_restraints 0
_refine_ls_restrained_S_all 1.016
_refine_ls_R_factor_all 0.0436
_refine_ls_R_factor_gt 0.0364
_refine_ls_shift/su_max 0.001
_refine_ls_shift/su_mean 0.000
_refine_ls_structure_factor_coef Fsqd
_refine_ls_weighting_details
;
 w=1/[\s^2^(Fo^2^)+(0.0478P)^2^+0.5937P]
 where P=(Fo^2^+2Fc^2^)/3
;
_refine_ls_weighting_scheme calc
_refine_ls_wR_factor_gt 0.0836
_refine_ls_wR_factor_ref 0.0875
_reflns_Friedel_coverage 0.680
_reflns_Friedel_fraction_full 0.856
_reflns_Friedel_fraction_max 0.878
_reflns_number_gt 8370
_reflns_number_total 9302
_reflns_threshold_expression 'I > 2\s(I)'
_cod_data_source_file ja409214c_si_002.cif
_cod_data_source_block BPC1
_cod_database_code 4121407
_shelx_space_group_comment
;
The symmetry employed for this shelxl refinement is uniquely defined
by the following loop, which should always be used as a source of
symmetry information in preference to the above space-group names.
They are only intended as comments.
;
_shelx_estimated_absorpt_t_min 0.976
_shelx_estimated_absorpt_t_max 0.998
_shelxl_version_number 2013-2

loop_
_space_group_symop_operation_xyz
'x, y, z'
'-x+1/2, -y, z+1/2'
'-x, y+1/2, -z+1/2'
'x+1/2, -y+1/2, -z'

loop_
_atom_site_label
_atom_site_type_symbol
_atom_site_fract_x
_atom_site_fract_y
_atom_site_fract_z
_atom_site_U_iso_or_equiv
_atom_site_adp_type
_atom_site_occupancy
_atom_site_site_symmetry_order
_atom_site_calc_flag
_atom_site_refinement_flags_posn
_atom_site_refinement_flags_adp
H1 H 0.842(8) 0.626(3) 1.0041(13) 0.032(13) Uiso 1 1 d . .
H1S H 0.922(9) 0.620(4) 0.8515(16) 0.058(19) Uiso 1 1 d . .
H3S H 0.448(12) 0.304(5) 0.685(2) 0.10(3) Uiso 1 1 d . .
N1 N 0.7134(5) 0.6274(2) 1.01705(9) 0.0132(7) Uani 1 1 d . .
O1 O 0.8679(4) 0.65805(18) 1.08527(7) 0.0167(6) Uani 1 1 d . .
O1S O 1.0194(5) 0.6640(2) 0.85077(8) 0.0207(7) Uani 1 1 d . .
H2S H 0.966(7) 0.702(3) 0.8297(14) 0.030(12) Uiso 1 1 d . .
C2 C 0.7016(6) 0.6433(2) 1.06163(11) 0.0127(8) Uani 1 1 d . .
O2 O 0.1502(4) 0.60773(19) 0.98461(7) 0.0197(6) Uani 1 1 d . .
O2S O 0.5904(5) 0.3050(2) 0.67768(9) 0.0234(7) Uani 1 1 d . .
H4S H 0.601(8) 0.313(3) 0.6482(16) 0.045(14) Uiso 1 1 d . .
C3 C 0.4835(6) 0.6476(3) 1.08464(11) 0.0134(9) Uani 1 1 d . .
H3 H 0.473(6) 0.703(2) 1.1003(10) 0.003(8) Uiso 1 1 d . .
N4 N 0.3071(6) 0.6473(2) 1.05128(9) 0.0151(8) Uani 1 1 d . .
H4 H 0.181(7) 0.656(3) 1.0613(12) 0.023(12) Uiso 1 1 d . .
C5 C 0.3160(6) 0.6166(3) 1.00874(11) 0.0136(8) Uani 1 1 d . .
C6 C 0.5352(6) 0.5931(3) 0.98845(10) 0.0127(8) Uani 1 1 d . .
C7 C 0.5625(6) 0.4931(3) 0.98112(10) 0.0145(8) Uani 1 1 d . .
H7A H 0.7178 0.4763 0.9813 0.017 Uiso 1 1 calc R U
H7B H 0.4862 0.4591 1.0053 0.017 Uiso 1 1 calc R U
N8 N 0.4655(5) 0.4766(2) 0.93617(8) 0.0124(7) Uani 1 1 d . .
C9 C 0.4349(7) 0.5591(3) 0.90941(11) 0.0128(8) Uani 1 1 d . .
H9 H 0.286(6) 0.576(3) 0.9052(11) 0.011(10) Uiso 1 1 d . .
C10 C 0.5512(6) 0.6296(3) 0.93893(10) 0.0132(8) Uani 1 1 d . .
H10A H 0.4782 0.6880 0.9364 0.016 Uiso 1 1 calc R U
H10B H 0.7045 0.6362 0.9295 0.016 Uiso 1 1 calc R U
C11 C 0.4529(6) 0.3921(3) 0.92115(11) 0.0146(8) Uani 1 1 d . .
O12 O 0.5232(4) 0.32965(17) 0.94430(7) 0.0201(6) Uani 1 1 d . .
C13 C 0.3469(6) 0.3744(3) 0.87589(10) 0.0140(8) Uani 1 1 d . .
C14 C 0.1390(6) 0.4045(3) 0.86673(11) 0.0165(9) Uani 1 1 d . .
H14 H 0.0645 0.4396 0.8887 0.020 Uiso 1 1 calc R U
C15 C 0.0389(6) 0.3833(3) 0.82540(10) 0.0166(9) Uani 1 1 d . .
H15 H -0.1058 0.4019 0.8196 0.020 Uiso 1 1 calc R U
C16 C 0.1529(7) 0.3347(3) 0.79263(11) 0.0160(9) Uani 1 1 d . .
C17 C 0.3619(6) 0.3044(3) 0.80198(11) 0.0151(9) Uani 1 1 d . .
H17 H 0.4387 0.2709 0.7796 0.018 Uiso 1 1 calc R U
C18 C 0.4575(7) 0.3229(3) 0.84377(11) 0.0162(9) Uani 1 1 d . .
H18 H 0.5981 0.3006 0.8506 0.019 Uiso 1 1 calc R U
C19 C 0.0516(7) 0.3153(3) 0.74751(11) 0.0170(9) Uani 1 1 d . .
O20 O -0.1591(5) 0.3315(2) 0.74688(8) 0.0246(7) Uani 1 1 d . .
H20 H -0.210(8) 0.325(3) 0.7184(16) 0.049(15) Uiso 1 1 d . .
O21 O 0.1514(4) 0.28806(19) 0.71397(7) 0.0200(7) Uani 1 1 d . .
C22 C 0.5479(7) 0.5547(2) 0.86270(11) 0.0139(8) Uani 1 1 d . .
O23 O 0.7330(4) 0.52397(19) 0.85981(8) 0.0183(7) Uani 1 1 d . .
N24 N 0.4367(6) 0.5894(2) 0.82816(9) 0.0157(8) Uani 1 1 d . .
H24 H 0.302(7) 0.611(3) 0.8337(12) 0.024(12) Uiso 1 1 d . .
C25 C 0.5257(7) 0.5966(3) 0.78191(10) 0.0210(10) Uani 1 1 d . .
H25A H 0.6828 0.5831 0.7831 0.025 Uiso 1 1 calc R U
H25B H 0.5097 0.6588 0.7714 0.025 Uiso 1 1 calc R U
C26 C 0.4201(7) 0.5355(3) 0.74690(11) 0.0182(10) Uani 1 1 d . .
H26 H 0.424(7) 0.473(3) 0.7585(14) 0.038(13) Uiso 1 1 d . .
C27 C 0.1805(7) 0.5566(4) 0.74008(13) 0.0343(12) Uani 1 1 d . .
H27A H 0.1045 0.5518 0.7695 0.051 Uiso 1 1 calc R U
H27B H 0.1176 0.5145 0.7182 0.051 Uiso 1 1 calc R U
H27C H 0.1653 0.6173 0.7282 0.051 Uiso 1 1 calc R U
C28 C 0.5424(7) 0.5423(3) 0.70179(11) 0.0253(10) Uani 1 1 d . .
H28A H 0.6958 0.5283 0.7069 0.038 Uiso 1 1 calc R U
H28B H 0.5293 0.6028 0.6897 0.038 Uiso 1 1 calc R U
H28C H 0.4809 0.5001 0.6798 0.038 Uiso 1 1 calc R U
C29 C 0.4552(7) 0.5717(3) 1.12027(11) 0.0173(9) Uani 1 1 d . .
H29A H 0.5761 0.5748 1.1425 0.021 Uiso 1 1 calc R U
H29B H 0.3188 0.5818 1.1374 0.021 Uiso 1 1 calc R U
C30 C 0.4493(7) 0.4794(3) 1.09999(11) 0.0173(9) Uani 1 1 d . .
C31 C 0.2571(6) 0.4442(3) 1.08208(11) 0.0171(9) Uani 1 1 d . .
H31 H 0.1281 0.4786 1.0834 0.021 Uiso 1 1 calc R U
C32 C 0.2502(7) 0.3602(3) 1.06253(12) 0.0205(10) Uani 1 1 d . .
H32 H 0.1186 0.3383 1.0499 0.025 Uiso 1 1 calc R U
C33 C 0.4369(7) 0.3081(3) 1.06142(12) 0.0204(9) Uani 1 1 d . .
C34 C 0.6299(7) 0.3416(3) 1.07902(12) 0.0225(10) Uani 1 1 d . .
H34 H 0.7584 0.3068 1.0781 0.027 Uiso 1 1 calc R U
C35 C 0.6332(7) 0.4261(3) 1.09781(11) 0.0189(10) Uani 1 1 d . .
H35 H 0.7660 0.4485 1.1096 0.023 Uiso 1 1 calc R U
O36 O 0.4373(5) 0.22403(19) 1.04313(9) 0.0266(7) Uani 1 1 d . .

loop_
_atom_site_aniso_label
_atom_site_aniso_U_11
_atom_site_aniso_U_22
_atom_site_aniso_U_33
_atom_site_aniso_U_23
_atom_site_aniso_U_13
_atom_site_aniso_U_12
N1 0.0080(19) 0.016(2) 0.0158(15) -0.0026(12) 0.0016(12) -0.0007(14)
O1 0.0115(16) 0.0221(18) 0.0166(11) -0.0032(10) -0.0012(10) -0.0020(12)
O1S 0.0179(17) 0.021(2) 0.0237(14) 0.0040(12) -0.0025(11) -0.0008(15)
C2 0.016(2) 0.005(2) 0.0164(17) -0.0001(14) -0.0009(14) -0.0008(16)
O2 0.0107(16) 0.0303(19) 0.0181(12) -0.0039(11) -0.0005(10) 0.0017(13)
O2S 0.0172(18) 0.037(2) 0.0162(13) 0.0032(12) -0.0028(10) -0.0041(14)
C3 0.008(2) 0.016(3) 0.0163(16) -0.0048(15) -0.0014(13) -0.0007(17)
N4 0.008(2) 0.019(2) 0.0174(15) -0.0023(12) 0.0012(12) 0.0000(15)
C5 0.015(2) 0.008(2) 0.0180(17) 0.0019(14) 0.0000(15) -0.0013(18)
C6 0.007(2) 0.016(2) 0.0148(16) -0.0037(14) -0.0012(13) -0.0009(18)
C7 0.015(2) 0.015(2) 0.0131(15) 0.0005(14) -0.0003(14) 0.0017(17)
N8 0.0140(18) 0.0095(19) 0.0136(13) 0.0011(11) -0.0005(12) 0.0004(14)
C9 0.013(2) 0.009(2) 0.0165(17) 0.0010(13) -0.0001(14) 0.0028(18)
C10 0.012(2) 0.011(2) 0.0166(16) -0.0004(13) 0.0013(14) 0.0008(17)
C11 0.010(2) 0.016(3) 0.0180(17) -0.0012(15) 0.0019(14) 0.0006(18)
O12 0.0254(17) 0.0125(17) 0.0224(12) 0.0009(11) -0.0054(11) 0.0045(13)
C13 0.016(2) 0.011(2) 0.0156(16) 0.0013(14) 0.0005(14) -0.0029(18)
C14 0.016(2) 0.016(3) 0.0171(17) -0.0039(14) 0.0011(14) 0.0000(19)
C15 0.011(2) 0.019(3) 0.0200(17) -0.0015(15) -0.0004(15) -0.0002(19)
C16 0.015(2) 0.014(3) 0.0191(17) 0.0006(15) 0.0002(14) -0.0048(19)
C17 0.014(2) 0.012(3) 0.0193(17) -0.0032(14) 0.0015(14) 0.0012(18)
C18 0.013(2) 0.012(3) 0.0228(18) -0.0007(14) 0.0010(15) 0.0020(19)
C19 0.016(2) 0.015(3) 0.0196(17) -0.0010(15) 0.0009(15) -0.0036(19)
O20 0.0134(16) 0.041(2) 0.0189(13) -0.0070(12) -0.0026(11) 0.0005(15)
O21 0.0174(16) 0.025(2) 0.0178(12) -0.0049(11) 0.0009(11) -0.0008(13)
C22 0.016(2) 0.009(2) 0.0171(17) -0.0019(14) -0.0002(15) -0.0006(19)
O23 0.0133(17) 0.0206(19) 0.0211(13) -0.0009(11) 0.0035(10) 0.0046(13)
N24 0.015(2) 0.018(2) 0.0146(15) 0.0012(12) -0.0014(13) -0.0008(17)
C25 0.023(3) 0.025(3) 0.0147(17) 0.0033(15) 0.0001(15) 0.000(2)
C26 0.019(2) 0.018(3) 0.0182(17) -0.0005(16) 0.0003(15) 0.0006(19)
C27 0.022(3) 0.058(4) 0.023(2) -0.0086(19) -0.0034(17) 0.002(2)
C28 0.029(3) 0.027(3) 0.0201(18) -0.0042(16) 0.0024(17) -0.003(2)
C29 0.013(2) 0.024(3) 0.0153(16) -0.0004(14) 0.0010(14) -0.0036(19)
C30 0.017(2) 0.020(3) 0.0149(16) 0.0040(14) 0.0023(15) -0.002(2)
C31 0.011(2) 0.015(3) 0.0249(19) 0.0023(16) 0.0033(14) -0.0021(18)
C32 0.016(2) 0.019(3) 0.0266(19) 0.0024(17) -0.0002(15) -0.0046(18)
C33 0.021(2) 0.014(3) 0.0263(19) 0.0050(16) 0.0056(16) -0.0007(19)
C34 0.017(2) 0.021(3) 0.0294(19) 0.0080(17) 0.0021(15) 0.004(2)
C35 0.014(2) 0.023(3) 0.0201(17) 0.0054(16) -0.0017(15) -0.0042(19)
O36 0.0275(19) 0.0123(19) 0.0400(15) 0.0004(12) 0.0075(12) 0.0023(14)

loop_
_atom_type_symbol
_atom_type_description
_atom_type_scat_dispersion_real
_atom_type_scat_dispersion_imag
_atom_type_scat_source
C C 0.0033 0.0016 'International Tables Vol C Tables 4.2.6.8 and 6.1.1.4'
H H 0.0000 0.0000 'International Tables Vol C Tables 4.2.6.8 and 6.1.1.4'
N N 0.0061 0.0033 'International Tables Vol C Tables 4.2.6.8 and 6.1.1.4'
O O 0.0106 0.0060 'International Tables Vol C Tables 4.2.6.8 and 6.1.1.4'

loop_
_geom_angle_atom_site_label_1
_geom_angle_atom_site_label_2
_geom_angle_atom_site_label_3
_geom_angle
C2 N1 C6 125.4(3)
O1 C2 N1 121.8(3)
O1 C2 C3 118.5(3)
N1 C2 C3 119.7(3)
N4 C3 C2 111.6(3)
N4 C3 C29 111.2(3)
C2 C3 C29 111.6(3)
C5 N4 C3 126.5(3)
O2 C5 N4 122.1(4)
O2 C5 C6 118.9(3)
N4 C5 C6 118.9(3)
N1 C6 C5 111.2(3)
N1 C6 C7 110.0(3)
C5 C6 C7 112.5(3)
N1 C6 C10 110.9(3)
C5 C6 C10 109.8(3)
C7 C6 C10 102.2(3)
N8 C7 C6 104.3(3)
C11 N8 C7 118.4(3)
C11 N8 C9 127.8(3)
C7 N8 C9 112.6(3)
N8 C9 C22 112.2(3)
N8 C9 C10 102.9(3)
C22 C9 C10 108.3(3)
C9 C10 C6 104.3(3)
O12 C11 N8 121.3(3)
O12 C11 C13 120.1(3)
N8 C11 C13 118.6(3)
C14 C13 C18 120.3(3)
C14 C13 C11 121.1(3)
C18 C13 C11 118.6(4)
C13 C14 C15 120.2(3)
C14 C15 C16 119.4(4)
C17 C16 C15 120.2(3)
C17 C16 C19 119.8(3)
C15 C16 C19 120.0(4)
C18 C17 C16 120.0(3)
C17 C18 C13 119.8(4)
O21 C19 O20 122.9(3)
O21 C19 C16 124.2(4)
O20 C19 C16 112.9(3)
O23 C22 N24 125.0(3)
O23 C22 C9 119.8(3)
N24 C22 C9 115.1(4)
C22 N24 C25 122.5(4)
N24 C25 C26 114.6(3)
C28 C26 C25 109.2(3)
C28 C26 C27 110.7(3)
C25 C26 C27 112.1(4)
C30 C29 C3 114.5(3)
C35 C30 C31 117.1(4)
C35 C30 C29 121.9(4)
C31 C30 C29 121.0(4)
C32 C31 C30 121.7(4)
C31 C32 C33 119.8(4)
O36 C33 C34 118.4(4)
O36 C33 C32 121.9(4)
C34 C33 C32 119.6(4)
C35 C34 C33 119.4(4)
C34 C35 C30 122.4(4)

loop_
_geom_bond_atom_site_label_1
_geom_bond_atom_site_label_2
_geom_bond_distance
N1 C2 1.326(4)
N1 C6 1.474(5)
O1 C2 1.256(4)
C2 C3 1.505(5)
O2 C5 1.249(4)
C3 N4 1.460(4)
C3 C29 1.554(5)
N4 C5 1.326(4)
C5 C6 1.518(5)
C6 C7 1.529(5)
C6 C10 1.550(4)
C7 N8 1.464(4)
N8 C11 1.347(5)
N8 C9 1.478(4)
C9 C22 1.533(5)
C9 C10 1.544(5)
C11 O12 1.236(4)
C11 C13 1.499(4)
C13 C14 1.385(5)
C13 C18 1.395(5)
C14 C15 1.392(5)
C15 C16 1.394(5)
C16 C17 1.394(5)
C16 C19 1.487(5)
C17 C18 1.384(5)
C19 O21 1.227(4)
C19 O20 1.322(5)
C22 O23 1.234(5)
C22 N24 1.327(5)
N24 C25 1.462(4)
C25 C26 1.521(5)
C26 C28 1.521(5)
C26 C27 1.525(6)
C29 C30 1.509(5)
C30 C35 1.390(6)
C30 C31 1.400(5)
C31 C32 1.386(6)
C32 C33 1.393(6)
C33 O36 1.373(5)
C33 C34 1.391(6)
C34 C35 1.385(6)

loop_
_geom_torsion_atom_site_label_1
_geom_torsion_atom_site_label_2
_geom_torsion_atom_site_label_3
_geom_torsion_atom_site_label_4
_geom_torsion
C6 N1 C2 O1 167.7(4)
C6 N1 C2 C3 -14.7(6)
O1 C2 C3 N4 168.2(3)
N1 C2 C3 N4 -9.5(5)
O1 C2 C3 C29 -66.8(4)
N1 C2 C3 C29 115.6(4)
C2 C3 N4 C5 22.9(5)
C29 C3 N4 C5 -102.4(4)
C3 N4 C5 O2 169.9(4)
C3 N4 C5 C6 -11.2(6)
C2 N1 C6 C5 26.0(5)
C2 N1 C6 C7 -99.2(4)
C2 N1 C6 C10 148.4(4)
O2 C5 C6 N1 166.3(4)
N4 C5 C6 N1 -12.6(5)
O2 C5 C6 C7 -69.8(4)
N4 C5 C6 C7 111.3(4)
O2 C5 C6 C10 43.3(5)
N4 C5 C6 C10 -135.7(4)
N1 C6 C7 N8 -149.9(3)
C5 C6 C7 N8 85.6(3)
C10 C6 C7 N8 -32.0(4)
C6 C7 N8 C11 -176.0(3)
C6 C7 N8 C9 15.8(4)
C11 N8 C9 C22 -43.1(5)
C7 N8 C9 C22 123.7(3)
C11 N8 C9 C10 -159.3(4)
C7 N8 C9 C10 7.5(4)
N8 C9 C10 C6 -27.5(4)
C22 C9 C10 C6 -146.4(3)
N1 C6 C10 C9 154.3(3)
C5 C6 C10 C9 -82.5(4)
C7 C6 C10 C9 37.0(4)
C7 N8 C11 O12 -0.7(5)
C9 N8 C11 O12 165.4(4)
C7 N8 C11 C13 177.9(3)
C9 N8 C11 C13 -15.9(6)
O12 C11 C13 C14 124.5(4)
N8 C11 C13 C14 -54.2(5)
O12 C11 C13 C18 -52.2(5)
N8 C11 C13 C18 129.1(4)
C18 C13 C14 C15 0.1(6)
C11 C13 C14 C15 -176.6(4)
C13 C14 C15 C16 -2.5(6)
C14 C15 C16 C17 2.7(6)
C14 C15 C16 C19 -177.2(4)
C15 C16 C17 C18 -0.4(6)
C19 C16 C17 C18 179.5(4)
C16 C17 C18 C13 -2.1(6)
C14 C13 C18 C17 2.2(6)
C11 C13 C18 C17 179.0(4)
C17 C16 C19 O21 -14.0(6)
C15 C16 C19 O21 165.9(4)
C17 C16 C19 O20 166.8(4)
C15 C16 C19 O20 -13.3(5)
N8 C9 C22 O23 -43.4(5)
C10 C9 C22 O23 69.4(4)
N8 C9 C22 N24 139.5(3)
C10 C9 C22 N24 -107.6(4)
O23 C22 N24 C25 -1.2(6)
C9 C22 N24 C25 175.7(3)
C22 N24 C25 C26 110.7(4)
N24 C25 C26 C28 -174.1(3)
N24 C25 C26 C27 62.9(5)
N4 C3 C29 C30 59.4(4)
C2 C3 C29 C30 -65.9(4)
C3 C29 C30 C35 96.1(4)
C3 C29 C30 C31 -83.3(4)
C35 C30 C31 C32 -0.7(5)
C29 C30 C31 C32 178.7(3)
C30 C31 C32 C33 1.5(5)
C31 C32 C33 O36 178.9(3)
C31 C32 C33 C34 -1.5(5)
O36 C33 C34 C35 -179.8(3)
C32 C33 C34 C35 0.6(5)
C33 C34 C35 C30 0.2(5)
C31 C30 C35 C34 -0.2(5)
C29 C30 C35 C34 -179.6(3)
